data_7250942
loop_
_publ_author_name
'Wang, Fang'
'Hua, Kai'

_publ_section_title
;
 Tetraimidazolium macrocycle: a versatile building block and precursor for
 box-type coordination cages
;
_journal_issue 44
_journal_name_full 'RSC Advances'
_journal_page_first 36704
_journal_page_last 36709
_journal_paper_doi 10.1039/D5RA05896A
_journal_volume 15
_journal_year 2025
_chemical_formula_moiety 'C30 H32 N8, 2(C10 H6 O6 S2), 2(C2 H4 N), 9(H2 O)'
_chemical_formula_sum 'C54 H70 N10 O21 S4'
_chemical_formula_weight 1323.4
_space_group_crystal_system triclinic
_space_group_IT_number 2
_space_group_name_Hall '-P 1'
_space_group_name_H-M_alt 'P -1'
_atom_sites_solution_hydrogens mixed
_audit_block_doi 10.5517/ccdc.csd.cc2nv7sk
_audit_creation_date 2018-10-03
_audit_creation_method
;
Olex2 1.2
(compiled 2018.05.29 svn.r3508 for OlexSys, GUI svn.r5506)
;
_audit_update_record
;
2025-06-28 deposited with the CCDC.	2025-09-24 downloaded from the CCDC.
;
_cell_angle_alpha 106.084(4)
_cell_angle_beta 93.193(4)
_cell_angle_gamma 91.577(4)
_cell_formula_units_Z 1
_cell_length_a 9.9900(12)
_cell_length_b 11.5725(14)
_cell_length_c 13.5773(17)
_cell_measurement_reflns_used 7265
_cell_measurement_temperature 153(2)
_cell_measurement_theta_max 25.40
_cell_measurement_theta_min 2.49
_cell_volume 1504.4(3)
_computing_cell_refinement 'SAINT V8.38A (?, 2016)'
_computing_data_reduction 'SAINT V8.38A (?, 2016)'
_computing_molecular_graphics 'Olex2 (Dolomanov et al., 2009)'
_computing_publication_material 'Olex2 (Dolomanov et al., 2009)'
_computing_structure_refinement 'ShelXL (Sheldrick, 2015)'
_computing_structure_solution 'SHELXT 2014/5 (Sheldrick, 2014)'
_diffrn_ambient_temperature 153.04
_diffrn_measured_fraction_theta_full 0.998
_diffrn_measured_fraction_theta_max 0.997
_diffrn_measurement_device_type 'Bruker APEX-II CCD'
_diffrn_measurement_method '\f and \w scans'
_diffrn_radiation_type MoK\a
_diffrn_radiation_wavelength 0.71073
_diffrn_reflns_av_R_equivalents 0.0660
_diffrn_reflns_av_unetI/netI 0.0737
_diffrn_reflns_Laue_measured_fraction_full 0.998
_diffrn_reflns_Laue_measured_fraction_max 0.997
_diffrn_reflns_limit_h_max 11
_diffrn_reflns_limit_h_min -12
_diffrn_reflns_limit_k_max 12
_diffrn_reflns_limit_k_min -13
_diffrn_reflns_limit_l_max 16
_diffrn_reflns_limit_l_min -16
_diffrn_reflns_number 16014
_diffrn_reflns_point_group_measured_fraction_full 0.998
_diffrn_reflns_point_group_measured_fraction_max 0.997
_diffrn_reflns_theta_full 25.242
_diffrn_reflns_theta_max 25.401
_diffrn_reflns_theta_min 2.491
_diffrn_standards_number 0
_exptl_absorpt_coefficient_mu 0.244
_exptl_absorpt_correction_T_max 0.7452
_exptl_absorpt_correction_T_min 0.4028
_exptl_absorpt_correction_type ??multi-scan'
_exptl_absorpt_process_details
;
SADABS-2016/2 (Bruker,2016/2) was used for absorption correction.
wR2(int) was 0.1499 before and 0.0928 after correction.
The Ratio of minimum to maximum transmission is 0.5405.
The \l/2 correction factor is Not present.
;
_exptl_crystal_colour colorless
_exptl_crystal_density_diffrn 1.461
_exptl_crystal_description bulk
_exptl_crystal_F_000 704
_exptl_crystal_size_max 0.21
_exptl_crystal_size_mid 0.20
_exptl_crystal_size_min 0.15
_refine_diff_density_max 0.640
_refine_diff_density_min -1.037
_refine_diff_density_rms 0.085
_refine_ls_extinction_coef 0.012(3)
_refine_ls_extinction_expression Fc^*^=kFc[1+0.001xFc^2^\l^3^/sin(2\q)]^-1/4^
_refine_ls_extinction_method 'SHELXL-2018/3 (Sheldrick 2018)'
_refine_ls_goodness_of_fit_ref 1.032
_refine_ls_hydrogen_treatment constr
_refine_ls_matrix_type full
_refine_ls_number_parameters 451
_refine_ls_number_reflns 5515
_refine_ls_number_restraints 108
_refine_ls_restrained_S_all 1.527
_refine_ls_R_factor_all 0.0868
_refine_ls_R_factor_gt 0.0685
_refine_ls_shift/su_max 0.000
_refine_ls_shift/su_mean 0.000
_refine_ls_structure_factor_coef Fsqd
_refine_ls_weighting_details 'w=1/[\s^2^(Fo^2^)+(0.0959P)^2^+2.0058P] where P=(Fo^2^+2Fc^2^)/3'
_refine_ls_weighting_scheme calc
_refine_ls_wR_factor_gt 0.1772
_refine_ls_wR_factor_ref 0.1944
_reflns_Friedel_coverage 0.000
_reflns_number_gt 4290
_reflns_number_total 5515
_reflns_threshold_expression 'I > 2\s(I)'
_cod_data_source_file d5ra05896a2.cif
_cod_data_source_block mo_h18092504_0m_a
_cod_database_code 7250942
_shelx_shelxl_version_number 2018/3
_shelx_space_group_comment
;
The symmetry employed for this shelxl refinement is uniquely defined
by the following loop, which should always be used as a source of
symmetry information in preference to the above space-group names.
They are only intended as comments.
;
_shelx_estimated_absorpt_t_max 0.993
_shelx_estimated_absorpt_t_min 0.988
_olex2_refinement_description
;
1. Fixed Uiso
 At 1.2 times of:
  All C(H) groups, {H8BA,H8BB} of O8B, {H8AA,H8AB} of O8A, All C(H,H) groups
 At 1.5 times of:
  All C(H,H,H) groups, {H11A,H11B} of O11, {H9C,H9D} of O9, {H10A,H10B} of
  O10W, {H10C,H10D} of O10B
2. Restrained distances
 N1B-C1B = N1A-C1A
 1.16 with sigma of 0.005
 C2B-C1B = C2A-C1A
 1.47 with sigma of 0.005
 H6-H8AB
 2.1 with sigma of 0.005
 N1B-N2
 3 with sigma of 0.02
 N1B-N3
 3 with sigma of 0.02
 H10D-H10C
 3 with sigma of 0.02
 H10D-O10B
 0.87 with sigma of 0.02
 O10B-H10C
 0.87 with sigma of 0.02
 N1A-C2A = N1B-C2B
 2.63 with sigma of 0.005
3. Uiso/Uaniso restraints and constraints
N1B \\sim C1B \\sim C2B \\sim N1A \\sim C1A \\sim C2A: within 3.8A with sigma
of 0.01 and sigma for terminal atoms of 0.02
Uanis(C2A) \\sim Ueq: with sigma of 0.001 and sigma for terminal atoms of 0.002
Uanis(O8A) = Uanis(O8B)
4. Others
 Fixed Sof: O8B(0.5) H8BA(0.5) H8BB(0.5) O10B(0.5) H10C(0.5) H10D(0.5)
 N1B(0.5) C1B(0.5) H1BA(0.5) C2B(0.5) H2BA(0.5) H2BB(0.5) H2BC(0.5) O8A(0.5)
 H8AA(0.5) H8AB(0.5) N1A(0.5) C1A(0.5) H1AA(0.5) C2A(0.5) H2AA(0.5) H2AB(0.5)
 H2AC(0.5)
5.a Riding coordinates:
 O8B(H8BA,H8BB), O8A(H8AA,H8AB)
5.b Free rotating group:
 O11(H11A,H11B), O9(H9C,H9D), O10W(H10A,H10B), O10B(H10C,H10D)
5.c Secondary CH2 refined with riding coordinates:
 C1(H1A,H1B), C5(H5A,H5B), C9(H9A,H9B)
5.d Aromatic/amide H refined with riding coordinates:
 C2(H2), C3(H3), C4(H4), C6(H6), C7(H7), C8(H8), C11(H11), C12(H12), C14(H14),
 C15(H15), C17(H17), C18(H18), C19(H19), C21(H21), C22(H22), C23(H23),
 C1B(H1BA), C1A(H1AA)
5.e Idealised Me refined as rotating group:
 C2B(H2BA,H2BB,H2BC), C2A(H2AA,H2AB,H2AC)
;
_olex2_submission_special_instructions 'No special instructions were received'

loop_
_space_group_symop_operation_xyz
'x, y, z'
'-x, -y, -z'

loop_
_atom_site_label
_atom_site_type_symbol
_atom_site_fract_x
_atom_site_fract_y
_atom_site_fract_z
_atom_site_U_iso_or_equiv
_atom_site_adp_type
_atom_site_occupancy
_atom_site_site_symmetry_order
_atom_site_calc_flag
_atom_site_refinement_flags_posn
_atom_site_refinement_flags_adp
_atom_site_refinement_flags_occupancy
_atom_site_disorder_assembly
_atom_site_disorder_group
O11 O 1.0475(3) 0.8462(3) 0.6198(2) 0.0486(7) Uani 1 1 d . . . . .
H11A H 1.088323 0.798263 0.649686 0.073 Uiso 1 1 d G . . . .
H11B H 1.111895 0.883523 0.598667 0.073 Uiso 1 1 d G . . . .
O9 O 0.7449(3) 0.0592(2) 0.4564(2) 0.0421(7) Uani 1 1 d . . . . .
H9C H 0.704994 0.019680 0.397641 0.063 Uiso 1 1 d G . . . .
H9D H 0.767148 0.003743 0.485650 0.063 Uiso 1 1 d G . . . .
O10W O 0.7933(3) 0.9045(3) 0.5694(2) 0.0445(7) Uani 1 1 d . . . . .
H10A H 0.749684 0.926137 0.624825 0.067 Uiso 1 1 d G . . . .
H10B H 0.872716 0.888872 0.590775 0.067 Uiso 1 1 d G . . . .
N1 N 0.9772(3) 0.1442(2) 0.7504(2) 0.0288(6) Uani 1 1 d . . . . .
N2 N 0.9231(3) 0.2532(2) 0.6505(2) 0.0311(7) Uani 1 1 d D . . . .
N3 N 0.7921(3) 0.4267(2) 0.6543(2) 0.0300(7) Uani 1 1 d D . . . .
N4 N 0.7778(3) 0.6144(2) 0.7296(2) 0.0277(6) Uani 1 1 d . . . . .
C1 C 0.9655(4) 0.0639(3) 0.8170(3) 0.0330(8) Uani 1 1 d . . . . .
H1A H 1.010764 -0.011444 0.786333 0.040 Uiso 1 1 calc R . . . .
H1B H 0.869452 0.042767 0.820246 0.040 Uiso 1 1 calc R . . . .
C2 C 0.8749(4) 0.1865(3) 0.7076(3) 0.0303(8) Uani 1 1 d . . . . .
H2 H 0.782716 0.171953 0.716029 0.036 Uiso 1 1 calc R . . . .
C3 C 1.0942(4) 0.1840(3) 0.7194(3) 0.0377(9) Uani 1 1 d . . . . .
H3 H 1.182728 0.166428 0.738319 0.045 Uiso 1 1 calc R . . . .
C4 C 1.0602(4) 0.2520(3) 0.6573(3) 0.0387(9) Uani 1 1 d . . . . .
H4 H 1.120058 0.292003 0.624311 0.046 Uiso 1 1 calc R . . . .
C5 C 0.8417(4) 0.3146(3) 0.5901(3) 0.0377(9) Uani 1 1 d . . . . .
H5A H 0.764493 0.260809 0.554646 0.045 Uiso 1 1 calc R . . . .
H5B H 0.896020 0.332805 0.536950 0.045 Uiso 1 1 calc R . . . .
C6 C 0.6832(4) 0.4369(3) 0.7119(3) 0.0381(9) Uani 1 1 d . . . . .
H6 H 0.624841 0.372972 0.717158 0.046 Uiso 1 1 calc DR . . . .
C7 C 0.6739(4) 0.5546(3) 0.7599(3) 0.0381(9) Uani 1 1 d . . . . .
H7 H 0.608274 0.589628 0.805785 0.046 Uiso 1 1 calc R . . . .
C8 C 0.8479(4) 0.5356(3) 0.6658(2) 0.0288(7) Uani 1 1 d . . . . .
H8 H 0.924893 0.553482 0.633725 0.035 Uiso 1 1 calc R . . . .
C9 C 0.8091(4) 0.7459(3) 0.7638(3) 0.0327(8) Uani 1 1 d . . . . .
H9A H 0.726132 0.788682 0.756946 0.039 Uiso 1 1 calc R . . . .
H9B H 0.874322 0.766844 0.718503 0.039 Uiso 1 1 calc R . . . .
C10 C 0.8664(3) 0.7878(3) 0.8735(2) 0.0280(7) Uani 1 1 d . . . . .
C11 C 1.0012(4) 0.7802(4) 0.8975(3) 0.0452(10) Uani 1 1 d . . . . .
H11 H 1.058242 0.743492 0.845062 0.054 Uiso 1 1 calc R . . . .
C12 C 1.0535(4) 0.8260(4) 0.9977(3) 0.0453(10) Uani 1 1 d . . . . .
H12 H 1.146512 0.819933 1.013413 0.054 Uiso 1 1 calc R . . . .
C13 C 0.9737(3) 0.8801(3) 1.0751(2) 0.0286(7) Uani 1 1 d . . . . .
C14 C 0.8407(4) 0.8879(4) 1.0509(3) 0.0500(12) Uani 1 1 d . . . . .
H14 H 0.784216 0.926256 1.103137 0.060 Uiso 1 1 calc R . . . .
C15 C 0.7867(4) 0.8408(4) 0.9511(3) 0.0469(11) Uani 1 1 d . . . . .
H15 H 0.693308 0.845343 0.936075 0.056 Uiso 1 1 calc R . . . .
S1 S 0.77507(9) 0.44484(8) 0.35495(6) 0.0328(3) Uani 1 1 d . . . A 4
O1 O 0.8272(3) 0.3272(3) 0.3094(2) 0.0513(8) Uani 1 1 d . . . A 4
O2 O 0.8681(2) 0.5207(3) 0.43408(19) 0.0415(7) Uani 1 1 d . . . A 4
O3 O 0.7300(3) 0.5021(3) 0.2782(2) 0.0477(7) Uani 1 1 d . . . A 4
C16 C 0.6310(3) 0.4171(3) 0.4175(3) 0.0293(8) Uani 1 1 d . . . A 4
C17 C 0.5918(4) 0.3002(3) 0.4085(3) 0.0313(8) Uani 1 1 d . . . A 4
H17 H 0.640436 0.236546 0.368325 0.038 Uiso 1 1 calc R . . A 4
C18 C 0.4811(4) 0.2736(3) 0.4579(3) 0.0350(8) Uani 1 1 d . . . A 4
H18 H 0.456826 0.191978 0.452408 0.042 Uiso 1 1 calc R . . A 4
C19 C 0.4070(4) 0.3629(3) 0.5141(3) 0.0333(8) Uani 1 1 d . . . A 4
H19 H 0.331491 0.342914 0.546716 0.040 Uiso 1 1 calc R . . A 4
C20 C 0.5575(3) 0.5146(3) 0.4760(2) 0.0275(7) Uani 1 1 d . . . A 4
S2 S 0.52818(8) 0.07186(8) 0.77283(6) 0.0292(3) Uani 1 1 d . . . B 4
O4 O 0.5725(3) 0.1876(2) 0.76061(19) 0.0390(6) Uani 1 1 d . . . B 4
O5 O 0.3903(2) 0.0379(3) 0.73401(18) 0.0397(7) Uani 1 1 d . . . B 4
O6 O 0.6214(3) -0.0212(2) 0.73392(18) 0.0376(6) Uani 1 1 d . . . B 4
C21 C 0.5618(3) 0.1208(3) 1.1189(2) 0.0276(7) Uani 1 1 d . . . B 4
H21 H 0.575028 0.131681 1.190804 0.033 Uiso 1 1 calc R . . B 4
C22 C 0.5951(3) 0.2127(3) 1.0792(3) 0.0299(8) Uani 1 1 d . . . B 4
H22 H 0.628804 0.287614 1.123828 0.036 Uiso 1 1 calc R . . B 4
C23 C 0.5802(3) 0.1977(3) 0.9726(3) 0.0292(7) Uani 1 1 d . . . B 4
H23 H 0.603364 0.262684 0.945762 0.035 Uiso 1 1 calc R . . B 4
C24 C 0.5324(3) 0.0899(3) 0.9073(2) 0.0265(7) Uani 1 1 d . . . B 4
C25 C 0.4926(3) -0.0082(3) 0.9457(2) 0.0239(7) Uani 1 1 d . . . B 4
O8B O 0.3659(13) 0.3465(10) 0.8303(9) 0.095(3) Uani 0.5 1 d . . P C -2
H8BA H 0.350480 0.390691 0.788919 0.114 Uiso 0.5 1 d R . P C -2
H8BB H 0.424430 0.296231 0.800639 0.114 Uiso 0.5 1 d R . P C -2
O10B O 0.5704(16) 0.5096(10) 0.9568(7) 0.121(4) Uani 0.5 1 d D . P D -2
H10C H 0.559721 0.526916 1.022350 0.182 Uiso 0.5 1 d DG . P D -2
H10D H 0.626490 0.452221 0.940142 0.182 Uiso 0.5 1 d DG . P D -2
N1B N 0.9237(15) 0.4274(13) 0.8516(8) 0.126(4) Uani 0.5 1 d D U P E -2
C1B C 0.8707(16) 0.4499(14) 0.9288(9) 0.126(4) Uani 0.5 1 d D U P E -2
H1BA H 0.807981 0.383137 0.914275 0.152 Uiso 0.5 1 calc R . P E -2
C2B C 0.8364(18) 0.5135(16) 1.0341(9) 0.131(4) Uani 0.5 1 d D U P E -2
H2BA H 0.759274 0.563108 1.030710 0.197 Uiso 0.5 1 calc GR . P E -2
H2BB H 0.913352 0.564971 1.070532 0.197 Uiso 0.5 1 calc GR . P E -2
H2BC H 0.813749 0.454414 1.070901 0.197 Uiso 0.5 1 calc GR . P E -2
O8A O 0.4256(10) 0.4018(10) 0.8446(7) 0.095(3) Uani 0.5 1 d . . P F -1
H8AA H 0.423146 0.457026 0.812329 0.114 Uiso 0.5 1 d R . P F -1
H8AB H 0.480766 0.347366 0.816269 0.114 Uiso 0.5 1 d DR . P F -1
N1A N 1.021(2) 0.4795(17) 0.8173(8) 0.180(5) Uani 0.5 1 d D U P G -1
C1A C 1.0210(15) 0.4688(12) 0.9010(7) 0.096(3) Uani 0.5 1 d D U P G -1
H1AA H 1.079077 0.404231 0.896709 0.115 Uiso 0.5 1 calc R . P G -1
C2A C 0.9845(14) 0.4962(13) 1.0090(7) 0.046(2) Uani 0.5 1 d D U P G -1
H2AA H 0.887448 0.505186 1.011760 0.069 Uiso 0.5 1 calc GR . P G -1
H2AB H 1.031649 0.571201 1.049391 0.069 Uiso 0.5 1 calc GR . P G -1
H2AC H 1.010427 0.430299 1.037495 0.069 Uiso 0.5 1 calc GR . P G -1

loop_
_atom_site_aniso_label
_atom_site_aniso_U_11
_atom_site_aniso_U_22
_atom_site_aniso_U_33
_atom_site_aniso_U_23
_atom_site_aniso_U_13
_atom_site_aniso_U_12
O11 0.0437(17) 0.0584(19) 0.0467(17) 0.0177(14) 0.0071(14) 0.0139(14)
O9 0.0561(18) 0.0332(14) 0.0336(14) 0.0069(11) -0.0126(12) 0.0006(12)
O10W 0.0409(16) 0.0597(18) 0.0364(15) 0.0189(14) 0.0024(12) 0.0076(13)
N1 0.0353(16) 0.0265(14) 0.0228(14) 0.0052(12) -0.0046(12) 0.0020(12)
N2 0.0399(17) 0.0264(15) 0.0240(14) 0.0023(12) -0.0019(12) 0.0052(12)
N3 0.0389(17) 0.0269(15) 0.0218(14) 0.0039(12) -0.0062(12) 0.0056(12)
N4 0.0344(16) 0.0267(14) 0.0196(13) 0.0035(11) -0.0036(11) 0.0050(12)
C1 0.043(2) 0.0274(18) 0.0269(17) 0.0066(14) -0.0034(15) 0.0010(15)
C2 0.0304(19) 0.0302(18) 0.0256(17) 0.0011(14) -0.0046(14) 0.0036(14)
C3 0.032(2) 0.043(2) 0.040(2) 0.0159(17) 0.0013(16) 0.0036(16)
C4 0.034(2) 0.042(2) 0.041(2) 0.0131(17) 0.0049(16) 0.0027(16)
C5 0.058(2) 0.0259(18) 0.0238(17) -0.0008(14) -0.0084(16) 0.0119(16)
C6 0.038(2) 0.0317(19) 0.045(2) 0.0116(17) 0.0017(17) -0.0041(15)
C7 0.038(2) 0.039(2) 0.038(2) 0.0104(17) 0.0096(16) 0.0062(16)
C8 0.0336(19) 0.0296(18) 0.0206(15) 0.0036(13) -0.0058(13) 0.0047(14)
C9 0.047(2) 0.0228(17) 0.0270(17) 0.0059(14) -0.0037(15) 0.0031(15)
C10 0.0351(19) 0.0246(16) 0.0234(16) 0.0054(13) -0.0015(14) 0.0050(14)
C11 0.035(2) 0.066(3) 0.0290(19) 0.0016(19) 0.0063(16) 0.0128(19)
C12 0.027(2) 0.071(3) 0.034(2) 0.0081(19) -0.0003(16) 0.0101(18)
C13 0.0342(19) 0.0262(17) 0.0249(16) 0.0071(14) -0.0019(14) 0.0045(14)
C14 0.040(2) 0.068(3) 0.030(2) -0.0069(19) -0.0067(17) 0.025(2)
C15 0.034(2) 0.064(3) 0.033(2) -0.0042(19) -0.0050(17) 0.0198(19)
S1 0.0363(5) 0.0386(5) 0.0251(5) 0.0107(4) 0.0020(4) 0.0111(4)
O1 0.062(2) 0.0461(16) 0.0505(17) 0.0153(14) 0.0276(15) 0.0243(14)
O2 0.0290(14) 0.0625(18) 0.0338(14) 0.0151(13) 0.0007(11) 0.0023(12)
O3 0.0599(19) 0.0556(17) 0.0335(14) 0.0223(13) -0.0025(13) 0.0112(14)
C16 0.0295(18) 0.0288(17) 0.0264(17) 0.0035(14) -0.0065(14) 0.0078(14)
C17 0.0328(19) 0.0275(17) 0.0287(17) 0.0006(14) -0.0048(14) 0.0068(14)
C18 0.032(2) 0.0238(17) 0.045(2) 0.0039(15) -0.0057(16) 0.0018(14)
C19 0.0261(18) 0.0313(18) 0.040(2) 0.0071(16) -0.0022(15) 0.0013(14)
C20 0.0287(17) 0.0265(17) 0.0234(16) 0.0019(13) -0.0078(13) 0.0056(13)
S2 0.0286(5) 0.0364(5) 0.0235(4) 0.0099(4) -0.0009(3) 0.0040(4)
O4 0.0438(16) 0.0409(15) 0.0363(14) 0.0169(12) 0.0055(12) 0.0035(12)
O5 0.0312(14) 0.0615(17) 0.0280(13) 0.0172(12) -0.0074(10) -0.0001(12)
O6 0.0423(15) 0.0436(15) 0.0265(12) 0.0072(11) 0.0069(11) 0.0133(12)
C21 0.0277(18) 0.0307(18) 0.0212(15) 0.0026(13) -0.0025(13) 0.0017(14)
C22 0.0299(18) 0.0262(17) 0.0288(17) 0.0006(14) -0.0030(14) -0.0010(13)
C23 0.0278(18) 0.0282(17) 0.0316(18) 0.0091(14) -0.0013(14) 0.0013(13)
C24 0.0231(17) 0.0294(17) 0.0252(16) 0.0048(14) -0.0006(13) 0.0051(13)
C25 0.0199(16) 0.0264(16) 0.0239(16) 0.0049(13) -0.0020(12) 0.0044(12)
O8B 0.128(9) 0.082(8) 0.074(4) 0.020(5) -0.014(5) 0.049(6)
O10B 0.189(12) 0.105(8) 0.076(6) 0.025(6) 0.052(7) 0.015(7)
N1B 0.133(8) 0.127(8) 0.098(7) -0.003(7) -0.008(7) 0.038(7)
C1B 0.141(8) 0.121(7) 0.092(7) -0.007(6) -0.034(6) 0.051(7)
C2B 0.145(9) 0.120(8) 0.113(8) 0.007(7) -0.002(7) 0.043(7)
O8A 0.128(9) 0.082(8) 0.074(4) 0.020(5) -0.014(5) 0.049(6)
N1A 0.191(9) 0.159(9) 0.160(9) 0.000(8) -0.014(8) 0.027(8)
C1A 0.131(7) 0.094(6) 0.049(5) -0.003(5) -0.020(6) 0.043(6)
C2A 0.051(3) 0.047(2) 0.042(3) 0.0144(18) 0.0017(18) 0.0043(19)

loop_
_atom_type_symbol
_atom_type_description
_atom_type_scat_dispersion_real
_atom_type_scat_dispersion_imag
_atom_type_scat_source
C C 0.0033 0.0016 'International Tables Vol C Tables 4.2.6.8 and 6.1.1.4'
H H 0.0000 0.0000 'International Tables Vol C Tables 4.2.6.8 and 6.1.1.4'
N N 0.0061 0.0033 'International Tables Vol C Tables 4.2.6.8 and 6.1.1.4'
O O 0.0106 0.0060 'International Tables Vol C Tables 4.2.6.8 and 6.1.1.4'
S S 0.1246 0.1234 'International Tables Vol C Tables 4.2.6.8 and 6.1.1.4'

loop_
_geom_angle_atom_site_label_1
_geom_angle_atom_site_label_2
_geom_angle_atom_site_label_3
_geom_angle
_geom_angle_site_symmetry_1
_geom_angle_site_symmetry_3
_geom_angle_publ_flag
C2 N1 C1 124.8(3) . . ?
C2 N1 C3 108.8(3) . . ?
C3 N1 C1 126.4(3) . . ?
C2 N2 C4 108.6(3) . . ?
C2 N2 C5 125.1(3) . . ?
C4 N2 C5 126.4(3) . . ?
C6 N3 C5 126.2(3) . . ?
C8 N3 C5 124.7(3) . . ?
C8 N3 C6 109.1(3) . . ?
C7 N4 C9 126.2(3) . . ?
C8 N4 C7 109.1(3) . . ?
C8 N4 C9 124.7(3) . . ?
N1 C1 C13 112.8(3) . 2_767 ?
N1 C2 N2 108.3(3) . . ?
C4 C3 N1 107.2(3) . . ?
C3 C4 N2 107.2(3) . . ?
N2 C5 N3 111.7(3) . . ?
C7 C6 N3 107.1(3) . . ?
C6 C7 N4 106.7(3) . . ?
N4 C8 N3 108.0(3) . . ?
N4 C9 C10 112.3(3) . . ?
C11 C10 C9 120.9(3) . . ?
C15 C10 C9 120.5(3) . . ?
C15 C10 C11 118.5(3) . . ?
C10 C11 C12 120.1(3) . . ?
C13 C12 C11 121.3(3) . . ?
C12 C13 C1 120.3(3) . 2_767 ?
C14 C13 C1 121.2(3) . 2_767 ?
C14 C13 C12 118.4(3) . . ?
C13 C14 C15 120.9(4) . . ?
C10 C15 C14 120.8(4) . . ?
O1 S1 C16 105.61(17) . . ?
O2 S1 O1 112.17(18) . . ?
O2 S1 C16 106.49(15) . . ?
O3 S1 O1 111.96(17) . . ?
O3 S1 O2 113.22(18) . . ?
O3 S1 C16 106.77(17) . . ?
C17 C16 S1 118.3(3) . . ?
C17 C16 C20 120.7(3) . . ?
C20 C16 S1 121.0(3) . . ?
C16 C17 C18 120.6(3) . . ?
C19 C18 C17 121.1(3) . . ?
C19 C20 C16 122.7(3) 2_666 . ?
C20 C20 C16 117.9(4) 2_666 . ?
O4 S2 C24 106.22(16) . . ?
O5 S2 O4 112.76(16) . . ?
O5 S2 C24 106.28(15) . . ?
O6 S2 O4 112.16(16) . . ?
O6 S2 O5 113.53(16) . . ?
O6 S2 C24 105.12(14) . . ?
C22 C21 C25 121.1(3) . 2_657 ?
C21 C22 C23 120.6(3) . . ?
C24 C23 C22 120.3(3) . . ?
C23 C24 S2 118.5(3) . . ?
C23 C24 C25 121.1(3) . . ?
C25 C24 S2 120.4(2) . . ?
C21 C25 C24 123.1(3) 2_657 . ?
C21 C25 C25 118.8(4) 2_657 2_657 ?
C24 C25 C25 118.2(4) . 2_657 ?
N1B C1B C2B 160.6(16) . . ?
N1A C1A C2A 156.6(13) . . ?

loop_
_geom_bond_atom_site_label_1
_geom_bond_atom_site_label_2
_geom_bond_distance
_geom_bond_site_symmetry_2
_geom_bond_publ_flag
N1 C1 1.472(4) . ?
N1 C2 1.319(4) . ?
N1 C3 1.374(5) . ?
N2 C2 1.335(5) . ?
N2 C4 1.368(5) . ?
N2 C5 1.456(4) . ?
N3 C5 1.465(4) . ?
N3 C6 1.365(5) . ?
N3 C8 1.328(5) . ?
N4 C7 1.375(5) . ?
N4 C8 1.319(4) . ?
N4 C9 1.481(4) . ?
C1 C13 1.512(5) 2_767 ?
C3 C4 1.340(5) . ?
C6 C7 1.345(5) . ?
C9 C10 1.508(5) . ?
C10 C11 1.379(5) . ?
C10 C15 1.371(5) . ?
C11 C12 1.383(5) . ?
C12 C13 1.375(5) . ?
C13 C14 1.362(5) . ?
C14 C15 1.385(5) . ?
S1 O1 1.454(3) . ?
S1 O2 1.452(3) . ?
S1 O3 1.440(3) . ?
S1 C16 1.777(4) . ?
C16 C17 1.369(5) . ?
C16 C20 1.434(4) . ?
C17 C18 1.395(5) . ?
C18 C19 1.366(5) . ?
C19 C20 1.420(5) 2_666 ?
C20 C20 1.429(7) 2_666 ?
S2 O4 1.454(3) . ?
S2 O5 1.450(3) . ?
S2 O6 1.450(2) . ?
S2 C24 1.777(3) . ?
C21 C22 1.360(5) . ?
C21 C25 1.427(5) 2_657 ?
C22 C23 1.409(5) . ?
C23 C24 1.371(5) . ?
C24 C25 1.430(5) . ?
C25 C25 1.432(6) 2_657 ?
N1B C1B 1.168(5) . ?
C1B C2B 1.480(5) . ?
N1A C1A 1.176(5) . ?
C1A C2A 1.481(5) . ?
